data_7063212
loop_
_publ_author_name
'Huang, Haowen'
'Cao, Yasong'
'Zhao, Zhonghua'
'Xu, Jiatong'
'Zeng, Cheng'
'Shen, Richao'
'Lv, Jiawei'
'Lei, Ziqiang'
'Ma, Hengchang'

_publ_section_title
;
 Functionalized tails influence photoluminescence emissions for advanced
 applications in the fiel of time-resolved information input and erasure
;
_journal_issue 23
_journal_name_full 'New Journal of Chemistry'
_journal_page_first 10748
_journal_page_last 10755
_journal_paper_doi 10.1039/D4NJ01438C
_journal_volume 48
_journal_year 2024
_chemical_formula_moiety 'C20 H24 Br N'
_chemical_formula_sum 'C20 H24 Br N'
_chemical_formula_weight 358.31
_space_group_crystal_system orthorhombic
_space_group_IT_number 61
_space_group_name_Hall '-P 2ac 2ab'
_space_group_name_H-M_alt 'P b c a'
_atom_sites_solution_hydrogens geom
_atom_sites_solution_primary dual
_audit_creation_date 2023-05-27
_audit_creation_method
;
Olex2 1.5-ac5-024
(compiled 2022.04.12 svn.rca3783a0 for Rigaku Oxford Diffraction, GUI svn.r6498)
;
_audit_update_record
;
2023-11-06 deposited with the CCDC.	2024-05-14 downloaded from the CCDC.
;
_cell_angle_alpha 90
_cell_angle_beta 90
_cell_angle_gamma 90
_cell_formula_units_Z 8
_cell_length_a 16.3774(3)
_cell_length_b 7.78421(13)
_cell_length_c 27.7655(6)
_cell_measurement_reflns_used 9022
_cell_measurement_temperature 149.99(10)
_cell_measurement_theta_max 76.2310
_cell_measurement_theta_min 3.1190
_cell_volume 3539.69(12)
_computing_cell_refinement 'CrysAlisPro 1.171.42.77a (Rigaku OD, 2022)'
_computing_data_collection 'CrysAlisPro 1.171.42.77a (Rigaku OD, 2022)'
_computing_data_reduction 'CrysAlisPro 1.171.42.77a (Rigaku OD, 2022)'
_computing_molecular_graphics 'Olex2 1.5-ac5-024 (Dolomanov et al., 2009)'
_computing_publication_material 'Olex2 1.5-ac5-024 (Dolomanov et al., 2009)'
_computing_structure_refinement 'SHELXL 2018/3 (Sheldrick, 2015)'
_computing_structure_solution 'SHELXT  (Sheldrick, 2015)'
_diffrn_ambient_environment N~2~
_diffrn_ambient_temperature 149.99(10)
_diffrn_detector 'Hybrid Pixel Array Detector'
_diffrn_detector_area_resol_mean 10.0000
_diffrn_detector_type HyPix
_diffrn_measured_fraction_theta_full 0.999
_diffrn_measured_fraction_theta_max 0.954
_diffrn_measurement_details
;
List of Runs (angles in degrees, time in seconds):

  # Type    Start    End  Width  t~exp~   \w     \q     \k     \f   Frames
#--------------------------------------------------------------------------
  1  \w     62.00  88.00   0.50    0.05    --   46.28-125.00 -30.00   52
  2  \w     37.00 107.00   0.50    0.05    --  104.28-118.00  10.00  140
  3  \w     34.00  64.00   0.50    0.05    --  104.28 -61.00  60.00   60
  4  \w     64.00  89.00   0.50    0.05    --   46.28 157.00-108.00   50
  5  \w     86.00 169.00   0.50    0.05    --  104.28 137.00  -4.00  166
  6  \w    -24.00  29.00   0.50    0.05    --   46.28 -19.00  30.00  106
  7  \w   -165.00 -85.00   0.50    0.05    -- -102.00 -10.00 155.00  160
  8  \w    -21.00  29.00   0.50    0.05    --  -46.28  19.00  30.00  100
  9  \w    -24.00  10.00   0.50    0.05    --  -46.28  19.00 -60.00   68
 10  \w    -61.00 -30.00   0.50    0.05    -- -102.00  61.00  30.00   62
 11  \w   -111.00 -72.00   0.50    0.05    -- -102.00 125.00  60.00   78
 12  \w    -63.00 -37.00   0.50    0.05    -- -102.00 125.00  60.00   52
;
_diffrn_measurement_device 'four-circle diffractometer'
_diffrn_measurement_device_type 'XtaLAB Synergy R, DW system, HyPix'
_diffrn_measurement_method '\w scans'
_diffrn_orient_matrix_type 'CrysAlisPro convention (1999,Acta A55,543-557)'
_diffrn_orient_matrix_UB_11 0.0552378000
_diffrn_orient_matrix_UB_12 -0.0117760000
_diffrn_orient_matrix_UB_13 -0.0447806000
_diffrn_orient_matrix_UB_21 0.0751073000
_diffrn_orient_matrix_UB_22 -0.0232614000
_diffrn_orient_matrix_UB_23 0.0327274000
_diffrn_orient_matrix_UB_31 -0.0122399000
_diffrn_orient_matrix_UB_32 -0.1962652000
_diffrn_orient_matrix_UB_33 -0.0011410000
_diffrn_radiation_monochromator mirror
_diffrn_radiation_probe x-ray
_diffrn_radiation_type 'Cu K\a'
_diffrn_radiation_wavelength 1.54184
_diffrn_reflns_av_R_equivalents 0.0289
_diffrn_reflns_av_unetI/netI 0.0248
_diffrn_reflns_Laue_measured_fraction_full 0.999
_diffrn_reflns_Laue_measured_fraction_max 0.954
_diffrn_reflns_limit_h_max 20
_diffrn_reflns_limit_h_min -20
_diffrn_reflns_limit_k_max 4
_diffrn_reflns_limit_k_min -9
_diffrn_reflns_limit_l_max 30
_diffrn_reflns_limit_l_min -34
_diffrn_reflns_number 12438
_diffrn_reflns_point_group_measured_fraction_full 0.999
_diffrn_reflns_point_group_measured_fraction_max 0.954
_diffrn_reflns_theta_full 67.684
_diffrn_reflns_theta_max 76.428
_diffrn_reflns_theta_min 3.183
_diffrn_source 'Rotating-anode X-ray tube'
_diffrn_source_type 'Rigaku (Cu) X-ray Source'
_exptl_absorpt_coefficient_mu 3.116
_exptl_absorpt_correction_T_max 1.00000
_exptl_absorpt_correction_T_min 0.71403
_exptl_absorpt_correction_type multi-scan
_exptl_absorpt_process_details
;
CrysAlisPro 1.171.42.77a (Rigaku Oxford Diffraction, 2022)
Empirical absorption correction using spherical harmonics,
implemented in SCALE3 ABSPACK scaling algorithm.
;
_exptl_crystal_density_diffrn 1.345
_exptl_crystal_F_000 1488
_refine_diff_density_max 0.475
_refine_diff_density_min -0.583
_refine_diff_density_rms 0.046
_refine_ls_extinction_coef 0.00042(10)
_refine_ls_extinction_expression Fc^*^=kFc[1+0.001xFc^2^\l^3^/sin(2\q)]^-1/4^
_refine_ls_extinction_method 'SHELXL-2018/3 (Sheldrick 2018)'
_refine_ls_goodness_of_fit_ref 1.082
_refine_ls_hydrogen_treatment constr
_refine_ls_matrix_type full
_refine_ls_number_parameters 200
_refine_ls_number_reflns 3539
_refine_ls_number_restraints 0
_refine_ls_restrained_S_all 1.082
_refine_ls_R_factor_all 0.0388
_refine_ls_R_factor_gt 0.0346
_refine_ls_shift/su_max 0.001
_refine_ls_shift/su_mean 0.000
_refine_ls_structure_factor_coef Fsqd
_refine_ls_weighting_details 'w=1/[\s^2^(Fo^2^)+(0.0429P)^2^+1.4282P] where P=(Fo^2^+2Fc^2^)/3'
_refine_ls_weighting_scheme calc
_refine_ls_wR_factor_gt 0.0909
_refine_ls_wR_factor_ref 0.0937
_reflns_Friedel_coverage 0.000
_reflns_number_gt 3096
_reflns_number_total 3539
_reflns_threshold_expression 'I > 2\s(I)'
_cod_data_source_file d4nj01438c2.cif
_cod_data_source_block hhw_1_auto
_cod_depositor_comments 'Adding full bibliography for 7063211--7063213.cif.'
_cod_original_cell_volume 3539.68(12)
_cod_database_code 7063212
_shelx_shelxl_version_number 2018/3
_shelx_space_group_comment
;
The symmetry employed for this shelxl refinement is uniquely defined
by the following loop, which should always be used as a source of
symmetry information in preference to the above space-group names.
They are only intended as comments.
;
_olex2_refinement_description
;
1. Fixed Uiso
 At 1.2 times of:
  All C(H) groups, All C(H,H) groups
2.a Secondary CH2 refined with riding coordinates:
 C13(H13A,H13B), C14(H14A,H14B), C15(H15A,H15B), C16(H16A,H16B), C17(H17A,
 H17B), C18(H18A,H18B), C19(H19A,H19B), C20(H20A,H20B)
2.b Aromatic/amide H refined with riding coordinates:
 C2(H2), C3(H3), C4(H4), C5(H5), C8(H8), C9(H9), C10(H10), C11(H11)
;
_olex2_submission_special_instructions 'No special instructions were received'
_oxdiff_exptl_absorpt_empirical_details
;
Empirical correction (ABSPACK) includes:
- Absorption correction using spherical harmonics
- Frame scaling
;
_oxdiff_exptl_absorpt_empirical_full_max 1.448
_oxdiff_exptl_absorpt_empirical_full_min 0.764

loop_
_space_group_symop_operation_xyz
'x, y, z'
'-x+1/2, -y, z+1/2'
'-x, y+1/2, -z+1/2'
'x+1/2, -y+1/2, -z'
'-x, -y, -z'
'x-1/2, y, -z-1/2'
'x, -y-1/2, z-1/2'
'-x-1/2, y-1/2, z'

loop_
_atom_site_label
_atom_site_type_symbol
_atom_site_fract_x
_atom_site_fract_y
_atom_site_fract_z
_atom_site_U_iso_or_equiv
_atom_site_adp_type
_atom_site_occupancy
_atom_site_site_symmetry_order
_atom_site_calc_flag
_atom_site_refinement_flags_posn
_atom_site_refinement_flags_adp
_atom_site_refinement_flags_occupancy
_atom_site_disorder_assembly
_atom_site_disorder_group
Br1 Br 0.64593(2) -0.45479(3) 0.46117(2) 0.06541(14) Uani 1 1 d . . . . .
N1 N 0.56546(9) 0.79634(19) 0.65887(5) 0.0368(3) Uani 1 1 d . . . . .
C1 C 0.48930(12) 0.8646(2) 0.64822(7) 0.0385(4) Uani 1 1 d . . . . .
C2 C 0.43274(13) 0.8111(3) 0.61410(7) 0.0482(5) Uani 1 1 d . . . . .
H2 H 0.443173 0.714868 0.593965 0.058 Uiso 1 1 calc R U . . .
C3 C 0.36055(14) 0.9030(4) 0.61049(9) 0.0598(6) Uani 1 1 d . . . . .
H3 H 0.320672 0.868777 0.587573 0.072 Uiso 1 1 calc R U . . .
C4 C 0.34531(15) 1.0445(4) 0.63974(9) 0.0614(7) Uani 1 1 d . . . . .
H4 H 0.295433 1.105481 0.636196 0.074 Uiso 1 1 calc R U . . .
C5 C 0.40145(14) 1.0983(3) 0.67401(8) 0.0516(5) Uani 1 1 d . . . . .
H5 H 0.390576 1.195194 0.693817 0.062 Uiso 1 1 calc R U . . .
C6 C 0.47456(12) 1.0063(3) 0.67865(7) 0.0393(4) Uani 1 1 d . . . . .
C7 C 0.54506(12) 1.0231(2) 0.70938(7) 0.0372(4) Uani 1 1 d . . . . .
C8 C 0.56666(13) 1.1346(2) 0.74653(7) 0.0438(5) Uani 1 1 d . . . . .
H8 H 0.530307 1.223066 0.756337 0.053 Uiso 1 1 calc R U . . .
C9 C 0.64114(13) 1.1155(3) 0.76888(8) 0.0481(5) Uani 1 1 d . . . . .
H9 H 0.656177 1.191435 0.794167 0.058 Uiso 1 1 calc R U . . .
C10 C 0.69484(13) 0.9854(3) 0.75469(7) 0.0461(5) Uani 1 1 d . . . . .
H10 H 0.746131 0.975354 0.770417 0.055 Uiso 1 1 calc R U . . .
C11 C 0.67529(12) 0.8707(2) 0.71830(7) 0.0404(4) Uani 1 1 d . . . . .
H11 H 0.711837 0.781965 0.709013 0.048 Uiso 1 1 calc R U . . .
C12 C 0.59977(11) 0.8911(2) 0.69592(6) 0.0347(4) Uani 1 1 d . . . . .
C13 C 0.60431(12) 0.6505(2) 0.63515(7) 0.0388(4) Uani 1 1 d . . . . .
H13A H 0.662354 0.678997 0.629175 0.047 Uiso 1 1 calc R U . . .
H13B H 0.577886 0.632575 0.603475 0.047 Uiso 1 1 calc R U . . .
C14 C 0.60019(13) 0.4840(2) 0.66351(6) 0.0382(4) Uani 1 1 d . . . . .
H14A H 0.542364 0.449739 0.667502 0.046 Uiso 1 1 calc R U . . .
H14B H 0.623623 0.502498 0.695965 0.046 Uiso 1 1 calc R U . . .
C15 C 0.64672(11) 0.3395(2) 0.63835(7) 0.0365(4) Uani 1 1 d . . . . .
H15A H 0.700983 0.383348 0.628576 0.044 Uiso 1 1 calc R U . . .
H15B H 0.655697 0.245331 0.661732 0.044 Uiso 1 1 calc R U . . .
C16 C 0.60410(11) 0.2659(2) 0.59401(6) 0.0365(4) Uani 1 1 d . . . . .
H16A H 0.548069 0.230179 0.602900 0.044 Uiso 1 1 calc R U . . .
H16B H 0.599732 0.356509 0.569136 0.044 Uiso 1 1 calc R U . . .
C17 C 0.64952(11) 0.1125(3) 0.57309(7) 0.0367(4) Uani 1 1 d . . . . .
H17A H 0.661037 0.029700 0.599287 0.044 Uiso 1 1 calc R U . . .
H17B H 0.702541 0.152174 0.560073 0.044 Uiso 1 1 calc R U . . .
C18 C 0.60261(12) 0.0204(2) 0.53321(6) 0.0364(4) Uani 1 1 d . . . . .
H18A H 0.594047 0.100928 0.506075 0.044 Uiso 1 1 calc R U . . .
H18B H 0.548258 -0.013512 0.545584 0.044 Uiso 1 1 calc R U . . .
C19 C 0.64680(11) -0.1394(2) 0.51465(7) 0.0370(4) Uani 1 1 d . . . . .
H19A H 0.696883 -0.104328 0.497269 0.044 Uiso 1 1 calc R U . . .
H19B H 0.663256 -0.211989 0.542268 0.044 Uiso 1 1 calc R U . . .
C20 C 0.59292(12) -0.2417(3) 0.48140(8) 0.0436(4) Uani 1 1 d . . . . .
H20A H 0.579785 -0.171793 0.452641 0.052 Uiso 1 1 calc R U . . .
H20B H 0.541078 -0.269228 0.498030 0.052 Uiso 1 1 calc R U . . .

loop_
_atom_site_aniso_label
_atom_site_aniso_U_11
_atom_site_aniso_U_22
_atom_site_aniso_U_33
_atom_site_aniso_U_23
_atom_site_aniso_U_13
_atom_site_aniso_U_12
Br1 0.05853(19) 0.05151(19) 0.0862(2) -0.02617(13) -0.00874(12) 0.01427(11)
N1 0.0394(8) 0.0327(8) 0.0382(8) -0.0047(6) 0.0041(6) -0.0016(6)
C1 0.0410(10) 0.0380(9) 0.0363(9) 0.0077(7) 0.0050(8) -0.0045(8)
C2 0.0486(12) 0.0560(12) 0.0400(10) 0.0073(9) -0.0003(9) -0.0089(10)
C3 0.0494(13) 0.0842(17) 0.0460(12) 0.0176(12) -0.0057(10) -0.0065(12)
C4 0.0458(13) 0.0824(19) 0.0560(14) 0.0259(13) 0.0028(10) 0.0109(12)
C5 0.0497(12) 0.0541(12) 0.0511(12) 0.0143(10) 0.0143(10) 0.0100(10)
C6 0.0405(10) 0.0381(9) 0.0394(9) 0.0083(8) 0.0099(8) -0.0005(8)
C7 0.0414(10) 0.0316(9) 0.0386(9) 0.0017(7) 0.0127(8) -0.0029(8)
C8 0.0518(12) 0.0349(9) 0.0448(10) -0.0053(8) 0.0154(9) -0.0026(9)
C9 0.0553(13) 0.0444(11) 0.0446(11) -0.0101(9) 0.0084(9) -0.0126(9)
C10 0.0420(11) 0.0511(11) 0.0451(11) -0.0041(9) 0.0022(9) -0.0105(9)
C11 0.0377(10) 0.0385(10) 0.0449(10) -0.0031(8) 0.0075(8) -0.0031(8)
C12 0.0378(10) 0.0309(8) 0.0355(8) -0.0006(7) 0.0080(7) -0.0050(7)
C13 0.0446(10) 0.0345(9) 0.0374(9) -0.0043(7) 0.0074(8) -0.0034(8)
C14 0.0434(10) 0.0360(9) 0.0353(9) -0.0022(7) 0.0034(8) -0.0055(8)
C15 0.0373(9) 0.0328(9) 0.0394(9) 0.0012(7) 0.0001(7) -0.0030(7)
C16 0.0355(9) 0.0369(9) 0.0370(9) -0.0017(7) -0.0007(7) 0.0010(7)
C17 0.0321(9) 0.0375(10) 0.0405(9) -0.0017(8) 0.0014(7) -0.0002(7)
C18 0.0363(10) 0.0374(9) 0.0355(9) -0.0014(7) 0.0002(7) 0.0041(8)
C19 0.0338(9) 0.0384(10) 0.0388(9) -0.0013(8) 0.0015(7) 0.0024(7)
C20 0.0402(10) 0.0417(10) 0.0489(11) -0.0087(9) -0.0024(8) 0.0076(8)

loop_
_atom_type_symbol
_atom_type_description
_atom_type_scat_dispersion_real
_atom_type_scat_dispersion_imag
_atom_type_scat_source
C C 0.0181 0.0091 'International Tables Vol C Tables 4.2.6.8 and 6.1.1.4'
H H 0.0000 0.0000 'International Tables Vol C Tables 4.2.6.8 and 6.1.1.4'
Br Br -0.6763 1.2805 'International Tables Vol C Tables 4.2.6.8 and 6.1.1.4'
N N 0.0311 0.0180 'International Tables Vol C Tables 4.2.6.8 and 6.1.1.4'

loop_
_geom_angle_atom_site_label_1
_geom_angle_atom_site_label_2
_geom_angle_atom_site_label_3
_geom_angle
_geom_angle_site_symmetry_1
_geom_angle_site_symmetry_3
_geom_angle_publ_flag
C1 N1 C13 126.44(16) . . ?
C12 N1 C1 108.60(15) . . ?
C12 N1 C13 124.96(16) . . ?
N1 C1 C2 129.03(19) . . ?
N1 C1 C6 109.01(17) . . ?
C2 C1 C6 121.96(19) . . ?
C3 C2 C1 117.6(2) . . ?
C2 C3 C4 121.3(2) . . ?
C5 C4 C3 121.4(2) . . ?
C4 C5 C6 118.3(2) . . ?
C1 C6 C7 106.77(17) . . ?
C5 C6 C1 119.4(2) . . ?
C5 C6 C7 133.8(2) . . ?
C8 C7 C6 134.25(18) . . ?
C8 C7 C12 119.17(19) . . ?
C12 C7 C6 106.57(16) . . ?
C9 C8 C7 119.43(19) . . ?
C8 C9 C10 120.56(19) . . ?
C11 C10 C9 121.8(2) . . ?
C10 C11 C12 117.20(18) . . ?
N1 C12 C7 109.04(17) . . ?
N1 C12 C11 129.12(17) . . ?
C11 C12 C7 121.84(17) . . ?
N1 C13 C14 114.25(15) . . ?
C13 C14 C15 111.67(15) . . ?
C16 C15 C14 114.65(15) . . ?
C17 C16 C15 112.26(15) . . ?
C16 C17 C18 113.54(15) . . ?
C17 C18 C19 112.85(15) . . ?
C20 C19 C18 111.09(15) . . ?
C19 C20 Br1 111.41(13) . . ?

loop_
_geom_bond_atom_site_label_1
_geom_bond_atom_site_label_2
_geom_bond_distance
_geom_bond_site_symmetry_2
_geom_bond_publ_flag
Br1 C20 1.9545(19) . ?
N1 C1 1.388(2) . ?
N1 C12 1.385(2) . ?
N1 C13 1.458(2) . ?
C1 C2 1.389(3) . ?
C1 C6 1.410(3) . ?
C2 C3 1.386(3) . ?
C3 C4 1.391(4) . ?
C4 C5 1.388(4) . ?
C5 C6 1.401(3) . ?
C6 C7 1.442(3) . ?
C7 C8 1.394(3) . ?
C7 C12 1.414(3) . ?
C8 C9 1.377(3) . ?
C9 C10 1.398(3) . ?
C10 C11 1.386(3) . ?
C11 C12 1.393(3) . ?
C13 C14 1.519(3) . ?
C14 C15 1.528(3) . ?
C15 C16 1.527(3) . ?
C16 C17 1.522(3) . ?
C17 C18 1.527(3) . ?
C18 C19 1.528(3) . ?
C19 C20 1.505(3) . ?
